data_2243029
loop_
_publ_author_name
'Khotchasanthong, Kenika'
'Jittirattanakun, Siripak'
'Jiajaroen, Suwadee'
'Theppitak, Chatphorn'
'Chainok, Kittipong'

_publ_section_title
;
 Crystal structure and Hirshfeld surface analysis of
 2,5-dibromoterephthalic acid ethylene glycol monosolvate
;
_journal_coeditor_code WM5512
_journal_issue 8
_journal_name_full 'Acta Crystallographica Section E'
_journal_page_first 1228
_journal_page_last 1231
_journal_paper_doi 10.1107/S2056989019010260
_journal_volume 75
_journal_year 2019
_chemical_formula_iupac 'C8 H4 Br2 O4, C2 H6 O2'
_chemical_formula_moiety 'C8 H4 Br2 O4, C2 H6 O2'
_chemical_formula_sum 'C10 H10 Br2 O6'
_chemical_formula_weight 386.00
_space_group_crystal_system triclinic
_space_group_IT_number 2
_space_group_name_Hall '-P 1'
_space_group_name_H-M_alt 'P -1'
_symmetry_space_group_name_Hall '-P 1'
_symmetry_space_group_name_H-M 'P -1'
_atom_sites_solution_hydrogens mixed
_atom_sites_solution_primary dual
_audit_creation_method
;
Olex2 1.2
(compiled 2018.05.29 svn.r3508 for OlexSys, GUI svn.r5506)
;
_cell_angle_alpha 96.701(5)
_cell_angle_beta 93.930(5)
_cell_angle_gamma 90.575(5)
_cell_formula_units_Z 1
_cell_length_a 4.2823(6)
_cell_length_b 6.2607(9)
_cell_length_c 11.5497(17)
_cell_measurement_reflns_used 5153
_cell_measurement_temperature 296
_cell_measurement_theta_max 28.821
_cell_measurement_theta_min 3.277
_cell_volume 306.76(8)
_computing_cell_refinement
;
SAINT (Bruker, 2016)
;
_computing_data_collection
;
APEX3 (Bruker, 2016)
;
_computing_data_reduction
;
SAINT (Bruker, 2016)
;
_computing_molecular_graphics
;
<i>OLEX2</i> (Dolomanov <i>et al.</i>,  2009)
;
_computing_publication_material
;
<i>OLEX2</i> (Dolomanov <i>et al.</i>,  2009)
;
_computing_structure_refinement
;
SHELXL2014 (Sheldrick, 2015b)
;
_computing_structure_solution
;
SHELXT (Sheldrick, 2015a)
;
_diffrn_ambient_temperature 296
_diffrn_detector 'BRUKER PHOTON 100 area detector'
_diffrn_detector_area_resol_mean 7.39
_diffrn_measured_fraction_theta_full 0.998
_diffrn_measured_fraction_theta_max 0.998
_diffrn_measurement_device 'four-circle KAPPA CCD diffractometer'
_diffrn_measurement_device_type 'Bruker D8 QUEST CMOS PHOTON II'
_diffrn_measurement_method '\w and \f scans'
_diffrn_radiation_monochromator graphite
_diffrn_radiation_probe x-ray
_diffrn_radiation_type MoK\a
_diffrn_radiation_wavelength 0.71073
_diffrn_reflns_av_R_equivalents 0.0516
_diffrn_reflns_av_unetI/netI 0.0280
_diffrn_reflns_limit_h_max 5
_diffrn_reflns_limit_h_min -5
_diffrn_reflns_limit_k_max 7
_diffrn_reflns_limit_k_min -7
_diffrn_reflns_limit_l_max 14
_diffrn_reflns_limit_l_min -14
_diffrn_reflns_number 9075
_diffrn_reflns_theta_full 25.242
_diffrn_reflns_theta_max 25.994
_diffrn_reflns_theta_min 3.277
_diffrn_source 'sealed x-ray tube'
_diffrn_standards_number 0
_exptl_absorpt_coefficient_mu 6.623
_exptl_absorpt_correction_T_max 0.7465
_exptl_absorpt_correction_T_min 0.5759
_exptl_absorpt_correction_type multi-scan
_exptl_absorpt_process_details
;
(<i>SADABS</i>; Bruker, 2016)
;
_exptl_crystal_colour 'light colourless'
_exptl_crystal_density_diffrn 2.089
_exptl_crystal_description block
_exptl_crystal_F_000 188
_exptl_crystal_size_max 0.20
_exptl_crystal_size_mid 0.20
_exptl_crystal_size_min 0.16
_refine_diff_density_max 0.342
_refine_diff_density_min -0.282
_refine_ls_extinction_coef 0.034(3)
_refine_ls_extinction_expression Fc^*^=kFc[1+0.001xFc^2^\l^3^/sin(2\q)]^-1/4^
_refine_ls_extinction_method
;
SHELXL-2018/3 (Sheldrick 2018)
;
_refine_ls_goodness_of_fit_ref 1.053
_refine_ls_hydrogen_treatment mixed
_refine_ls_matrix_type full
_refine_ls_number_parameters 91
_refine_ls_number_reflns 1208
_refine_ls_number_restraints 2
_refine_ls_restrained_S_all 1.053
_refine_ls_R_factor_all 0.0283
_refine_ls_R_factor_gt 0.0229
_refine_ls_shift/su_max 0.000
_refine_ls_shift/su_mean 0.000
_refine_ls_structure_factor_coef Fsqd
_refine_ls_weighting_details 'w=1/[\s^2^(Fo^2^)+(0.0175P)^2^+0.2228P] where P=(Fo^2^+2Fc^2^)/3'
_refine_ls_weighting_scheme calc
_refine_ls_wR_factor_gt 0.0502
_refine_ls_wR_factor_ref 0.0520
_reflns_number_gt 1076
_reflns_number_total 1208
_reflns_threshold_expression 'I > 2\s(I)'
_cod_data_source_file wm5512sup1.cif
_cod_data_source_block I
_cod_database_code 2243029
_shelx_space_group_comment
;
The symmetry employed for this shelxl refinement is uniquely defined
by the following loop, which should always be used as a source of
symmetry information in preference to the above space-group names.
They are only intended as comments.
;
_shelx_estimated_absorpt_t_min 0.351
_shelx_estimated_absorpt_t_max 0.417

loop_
_space_group_symop_operation_xyz
'x, y, z'
'-x, -y, -z'

loop_
_atom_site_type_symbol
_atom_site_label
_atom_site_fract_x
_atom_site_fract_y
_atom_site_fract_z
_atom_site_U_iso_or_equiv
_atom_site_adp_type
_atom_site_calc_flag
_atom_site_occupancy
Br Br1 0.28840(7) 0.90781(4) 0.67985(2) 0.03714(15) Uani d 1
O O1 0.9576(5) 0.3651(3) 0.75182(16) 0.0399(5) Uani d 1
H H1 1.013(9) 0.352(6) 0.8205(14) 0.071(12) Uiso d 1
O O2 0.6124(5) 0.5932(3) 0.82669(15) 0.0430(5) Uani d 1
O O3 1.1223(5) 0.2556(3) 0.95346(17) 0.0415(5) Uani d 1
H H3 1.205(8) 0.320(5) 1.0136(19) 0.065(12) Uiso d 1
C C1 0.7228(6) 0.4945(4) 0.7436(2) 0.0263(5) Uani d 1
C C2 0.6046(5) 0.5048(4) 0.6187(2) 0.0231(5) Uani d 1
C C3 0.4170(6) 0.6668(4) 0.5809(2) 0.0244(5) Uani d 1
C C4 0.3155(6) 0.6610(4) 0.4647(2) 0.0261(5) Uani d 1
H H4 0.190106 0.770860 0.441344 0.031 Uiso calc 1
C C5 0.9128(7) 0.0972(4) 0.9857(2) 0.0371(6) Uani d 1
H H5A 0.756819 0.056821 0.921709 0.044 Uiso calc 1
H H5B 0.805174 0.156980 1.052949 0.044 Uiso calc 1

loop_
_atom_site_aniso_label
_atom_site_aniso_U_11
_atom_site_aniso_U_22
_atom_site_aniso_U_33
_atom_site_aniso_U_12
_atom_site_aniso_U_13
_atom_site_aniso_U_23
Br1 0.0530(2) 0.03148(18) 0.02537(18) 0.01196(12) 0.00214(11) -0.00380(10)
O1 0.0505(12) 0.0469(12) 0.0215(10) 0.0198(9) -0.0049(9) 0.0034(9)
O2 0.0507(12) 0.0585(13) 0.0175(9) 0.0199(10) -0.0031(8) -0.0034(9)
O3 0.0535(13) 0.0409(11) 0.0290(11) -0.0047(10) -0.0110(10) 0.0079(9)
C1 0.0292(13) 0.0285(13) 0.0206(12) -0.0021(10) -0.0026(10) 0.0029(10)
C2 0.0261(12) 0.0261(12) 0.0170(11) -0.0032(10) -0.0007(9) 0.0037(9)
C3 0.0299(13) 0.0239(12) 0.0189(11) 0.0015(10) 0.0031(10) -0.0006(9)
C4 0.0307(13) 0.0272(12) 0.0204(12) 0.0050(10) -0.0011(10) 0.0044(10)
C5 0.0386(15) 0.0414(15) 0.0310(14) 0.0065(12) -0.0030(12) 0.0062(12)

loop_
_atom_type_symbol
_atom_type_description
_atom_type_scat_dispersion_real
_atom_type_scat_dispersion_imag
_atom_type_scat_source
C C 0.0033 0.0016 'International Tables Vol C Tables 4.2.6.8 and 6.1.1.4'
H H 0.0000 0.0000 'International Tables Vol C Tables 4.2.6.8 and 6.1.1.4'
Br Br -0.2901 2.4595 'International Tables Vol C Tables 4.2.6.8 and 6.1.1.4'
O O 0.0106 0.0060 'International Tables Vol C Tables 4.2.6.8 and 6.1.1.4'

loop_
_geom_angle_atom_site_label_1
_geom_angle_atom_site_label_2
_geom_angle_atom_site_label_3
_geom_angle_site_symmetry_1
_geom_angle_site_symmetry_3
_geom_angle
C1 O1 H1 . . 112(3)
C5 O3 H3 . . 108(3)
O1 C1 C2 . . 112.1(2)
O2 C1 O1 . . 123.7(2)
O2 C1 C2 . . 124.1(2)
C3 C2 C1 . . 124.6(2)
C3 C2 C4 . 2_666 117.6(2)
C4 C2 C1 2_666 . 117.8(2)
C2 C3 Br1 . . 124.11(18)
C4 C3 Br1 . . 115.39(18)
C4 C3 C2 . . 120.5(2)
C2 C4 H4 2_666 . 119.1
C3 C4 C2 . 2_666 121.9(2)
C3 C4 H4 . . 119.1
O3 C5 C5 . 2_757 110.6(3)
O3 C5 H5A . . 109.5
O3 C5 H5B . . 109.5
C5 C5 H5A 2_757 . 109.5
C5 C5 H5B 2_757 . 109.5
H5A C5 H5B . . 108.1

loop_
_geom_bond_atom_site_label_1
_geom_bond_atom_site_label_2
_geom_bond_site_symmetry_2
_geom_bond_distance
Br1 C3 . 1.894(2)
O1 H1 . 0.825(10)
O1 C1 . 1.303(3)
O2 C1 . 1.207(3)
O3 H3 . 0.817(10)
O3 C5 . 1.428(4)
C1 C2 . 1.504(3)
C2 C3 . 1.392(3)
C2 C4 2_666 1.394(3)
C3 C4 . 1.377(3)
C4 H4 . 0.9300
C5 C5 2_757 1.493(5)
C5 H5A . 0.9700
C5 H5B . 0.9700

loop_
_geom_hbond_atom_site_label_D
_geom_hbond_atom_site_label_H
_geom_hbond_atom_site_label_A
_geom_hbond_site_symmetry_A
_geom_hbond_distance_DH
_geom_hbond_distance_HA
_geom_hbond_distance_DA
_geom_hbond_angle_DHA
_geom_hbond_publ_flag
O1 H1 O3 . 0.825(10) 1.752(14) 2.559(3) 165(4) yes
O3 H3 O2 2_767 0.817(10) 1.967(14) 2.767(3) 166(4) yes

loop_
_geom_torsion_atom_site_label_1
_geom_torsion_atom_site_label_2
_geom_torsion_atom_site_label_3
_geom_torsion_atom_site_label_4
_geom_torsion_site_symmetry_3
_geom_torsion_site_symmetry_4
_geom_torsion
O3 C5 C5 O3 2_757 2_757 180.0000(10)

_cod_database_fobs_code 2243029
